data_4084603
loop_
_publ_author_name
'Chen, Chi-Ren'
'Lin, Ying-Chih'

_publ_section_title
;
 Syntheses of Arylphosphonium Salts from Cyclotrimerization of Terminal
 Aryl Alknyes by a Ruthenium Pentadienyl Complex and Revisiting the
 Catalytic Dimerization
;
_journal_issue 22
_journal_name_full Organometallics
_journal_page_first 6408
_journal_paper_doi 10.1021/om500745y
_journal_volume 33
_journal_year 2014
_chemical_formula_sum 'C44 H32 F6 O P2'
_chemical_formula_weight 752.64
_chemical_name_systematic
; 
 ? 
;
_space_group_IT_number 14
_symmetry_cell_setting monoclinic
_symmetry_space_group_name_Hall '-P 2ybc'
_symmetry_space_group_name_H-M 'P 1 21/c 1'
_atom_sites_solution_hydrogens geom
_atom_sites_solution_primary direct
_atom_sites_solution_secondary difmap
_audit_creation_method SHELXL-97
_cell_angle_alpha 90.00
_cell_angle_beta 104.494(3)
_cell_angle_gamma 90.00
_cell_formula_units_Z 4
_cell_length_a 21.4257(8)
_cell_length_b 10.8562(4)
_cell_length_c 17.3156(5)
_cell_measurement_reflns_used 6085
_cell_measurement_temperature 150(2)
_cell_measurement_theta_max 28.9730
_cell_measurement_theta_min 3.8060
_cell_volume 3899.5(2)
_computing_cell_refinement
; 
CrysAlisPro, Agilent Technologies, 
Version 1.171.36.28 (release 01-02-2013 CrysAlis171 .NET) 
(compiled Feb  1 2013,16:14:44) 
Empirical absorption correction using spherical harmonics, 
 implemented in SCALE3 ABSPACK scaling algorithm. 
;
_computing_data_collection
; 
CrysAlisPro, Agilent Technologies, 
Version 1.171.36.28 (release 01-02-2013 CrysAlis171 .NET) 
(compiled Feb  1 2013,16:14:44) 
Empirical absorption correction using spherical harmonics, 
 implemented in SCALE3 ABSPACK scaling algorithm. 
;
_computing_data_reduction
; 
CrysAlisPro, Agilent Technologies, 
Version 1.171.36.28 (release 01-02-2013 CrysAlis171 .NET) 
(compiled Feb  1 2013,16:14:44) 
Empirical absorption correction using spherical harmonics, 
 implemented in SCALE3 ABSPACK scaling algorithm. 
;
_computing_molecular_graphics SHELXTL
_computing_publication_material SHELXTL
_computing_structure_refinement 'SHELXL-97 (Sheldrick, 1997)'
_computing_structure_solution 'SHELXS-97 (Sheldrick, 1990)'
_diffrn_ambient_temperature 150(2)
_diffrn_measured_fraction_theta_full 0.975
_diffrn_measured_fraction_theta_max 0.975
_diffrn_measurement_device_type 'Oxford Diffraction Gemini A'
_diffrn_measurement_method CCD
_diffrn_radiation_monochromator graphite
_diffrn_radiation_source 'fine-focus sealed tube'
_diffrn_radiation_type MoK\a
_diffrn_radiation_wavelength 0.71073
_diffrn_reflns_av_R_equivalents 0.0319
_diffrn_reflns_av_sigmaI/netI 0.0354
_diffrn_reflns_limit_h_max 27
_diffrn_reflns_limit_h_min -24
_diffrn_reflns_limit_k_max 13
_diffrn_reflns_limit_k_min -14
_diffrn_reflns_limit_l_max 22
_diffrn_reflns_limit_l_min -22
_diffrn_reflns_number 25814
_diffrn_reflns_theta_full 27.50
_diffrn_reflns_theta_max 27.50
_diffrn_reflns_theta_min 2.84
_exptl_absorpt_coefficient_mu 0.173
_exptl_absorpt_correction_T_max 1.00000
_exptl_absorpt_correction_T_min 0.98439
_exptl_absorpt_correction_type multi-scan
_exptl_absorpt_process_details
; 
CrysAlisPro, Agilent Technologies, 
Version 1.171.36.28 (release 01-02-2013 CrysAlis171 .NET) 
(compiled Feb  1 2013,16:14:44) 
Empirical absorption correction using spherical harmonics, 
 implemented in SCALE3 ABSPACK scaling algorithm. 
;
_exptl_crystal_density_diffrn 1.282
_exptl_crystal_density_method 'not measured'
_exptl_crystal_F_000 1552
_exptl_crystal_size_max 0.20
_exptl_crystal_size_mid 0.20
_exptl_crystal_size_min 0.15
_refine_diff_density_max 1.285
_refine_diff_density_min -0.679
_refine_diff_density_rms 0.098
_refine_ls_extinction_method none
_refine_ls_goodness_of_fit_ref 1.043
_refine_ls_hydrogen_treatment mixed
_refine_ls_matrix_type full
_refine_ls_number_parameters 463
_refine_ls_number_reflns 8726
_refine_ls_number_restraints 3
_refine_ls_restrained_S_all 1.047
_refine_ls_R_factor_all 0.1170
_refine_ls_R_factor_gt 0.0917
_refine_ls_shift/su_max 0.085
_refine_ls_shift/su_mean 0.007
_refine_ls_structure_factor_coef Fsqd
_refine_ls_weighting_details 'calc w=1/[\s^2^(Fo^2^)+(0.1687P)^2^+6.2180P] where P=(Fo^2^+2Fc^2^)/3'
_refine_ls_weighting_scheme calc
_refine_ls_wR_factor_gt 0.2670
_refine_ls_wR_factor_ref 0.2952
_reflns_number_gt 6450
_reflns_number_total 8726
_reflns_threshold_expression >2sigma(I)
_cod_data_source_file om500745y_si_002.cif
_cod_data_source_block ic16313
_cod_depositor_comments
;
The following automatic conversions were performed:

'_symmetry_cell_setting' value 'Monoclinic' changed to 'monoclinic'
according to
/home/saulius/struct/COD-crude-data--automatic-downloads/rss-feeds/ACS/lib/dictionaries/cif_core.dic
dictionary named 'cif_core.dic' version 2.4.2 from 2011-04-26.

Automatic conversion script
Id: cif_fix_values 2827 2014-09-09 07:05:25Z andrius 

 Adding full bibliography for 4084603.cif.
;
_cod_original_sg_symbol_H-M P2(1)/c
_cod_database_code 4084603

loop_
_symmetry_equiv_pos_as_xyz
'x, y, z'
'-x, y+1/2, -z+1/2'
'-x, -y, -z'
'x, -y-1/2, z-1/2'

loop_
_atom_site_label
_atom_site_type_symbol
_atom_site_fract_x
_atom_site_fract_y
_atom_site_fract_z
_atom_site_U_iso_or_equiv
_atom_site_adp_type
_atom_site_occupancy
_atom_site_symmetry_multiplicity
_atom_site_calc_flag
_atom_site_refinement_flags
P1 P 0.30928(4) 0.56757(7) 0.15038(5) 0.0269(2) Uani 1 1 d .
C1 C 0.28740(16) 0.4136(3) 0.11454(19) 0.0291(7) Uani 1 1 d .
C2 C 0.22397(17) 0.3730(3) 0.0862(2) 0.0318(7) Uani 1 1 d .
C3 C 0.21344(17) 0.2540(3) 0.0529(2) 0.0374(8) Uani 1 1 d .
C4 C 0.26614(18) 0.1769(3) 0.0561(2) 0.0353(8) Uani 1 1 d .
H4A H 0.2588 0.0964 0.0342 0.042 Uiso 1 1 calc R
C5 C 0.32887(17) 0.2140(3) 0.09034(19) 0.0299(7) Uani 1 1 d .
C6 C 0.33912(16) 0.3348(3) 0.11636(18) 0.0285(7) Uani 1 1 d .
H6A H 0.3819 0.3643 0.1357 0.034 Uiso 1 1 calc R
C7 C 0.16794(17) 0.4502(3) 0.0935(2) 0.0380(8) Uani 1 1 d .
C8 C 0.12655(19) 0.5032(4) 0.0266(3) 0.0474(10) Uani 1 1 d .
H8A H 0.1339 0.4914 -0.0247 0.057 Uiso 1 1 calc R
C9 C 0.0745(2) 0.5734(4) 0.0355(4) 0.0615(14) Uani 1 1 d .
H9A H 0.0469 0.6111 -0.0099 0.074 Uiso 1 1 calc R
C10 C 0.0627(3) 0.5884(5) 0.1084(4) 0.0716(16) Uani 1 1 d .
H10A H 0.0268 0.6358 0.1137 0.086 Uiso 1 1 calc R
C11 C 0.1029(3) 0.5350(5) 0.1749(4) 0.0704(15) Uani 1 1 d .
H11A H 0.0947 0.5458 0.2259 0.085 Uiso 1 1 calc R
C12 C 0.1553(2) 0.4653(4) 0.1670(3) 0.0492(10) Uani 1 1 d .
H12A H 0.1827 0.4278 0.2126 0.059 Uiso 1 1 calc R
C13 C 0.14811(19) 0.2085(4) 0.0100(3) 0.0467(10) Uani 1 1 d .
C14 C 0.1364(2) 0.1777(4) -0.0701(3) 0.0576(12) Uani 1 1 d .
H14A H 0.1698 0.1870 -0.0969 0.069 Uiso 1 1 calc R
C15 C 0.0769(3) 0.1337(5) -0.1116(4) 0.0731(16) Uani 1 1 d .
H15A H 0.0694 0.1143 -0.1667 0.088 Uiso 1 1 calc R
C16 C 0.0295(3) 0.1182(5) -0.0735(4) 0.0781(17) Uani 1 1 d U
H16A H -0.0111 0.0865 -0.1019 0.094 Uiso 1 1 calc R
C17 C 0.0392(3) 0.1477(5) 0.0052(5) 0.0777(17) Uani 1 1 d U
H17A H 0.0053 0.1375 0.0310 0.093 Uiso 1 1 calc R
C18 C 0.0996(2) 0.1934(4) 0.0482(4) 0.0612(13) Uani 1 1 d .
H18A H 0.1067 0.2135 0.1031 0.073 Uiso 1 1 calc R
C19 C 0.38385(17) 0.1288(3) 0.0969(2) 0.0323(7) Uani 1 1 d .
C20 C 0.3818(2) 0.0115(3) 0.1287(2) 0.0405(8) Uani 1 1 d .
H20A H 0.3449 -0.0145 0.1454 0.049 Uiso 1 1 calc R
C21 C 0.4341(2) -0.0673(4) 0.1357(3) 0.0513(11) Uani 1 1 d .
H21A H 0.4327 -0.1477 0.1570 0.062 Uiso 1 1 calc R
C22 C 0.4878(2) -0.0295(4) 0.1120(3) 0.0558(12) Uani 1 1 d .
H22A H 0.5234 -0.0838 0.1172 0.067 Uiso 1 1 calc R
C23 C 0.4901(2) 0.0868(5) 0.0809(3) 0.0520(11) Uani 1 1 d .
H23A H 0.5272 0.1125 0.0645 0.062 Uiso 1 1 calc R
C24 C 0.43839(19) 0.1657(4) 0.0735(2) 0.0412(9) Uani 1 1 d .
H24A H 0.4401 0.2459 0.0522 0.049 Uiso 1 1 calc R
C25 C 0.31737(17) 0.5752(3) 0.25587(19) 0.0301(7) Uani 1 1 d .
C26 C 0.31464(18) 0.4677(3) 0.2981(2) 0.0339(7) Uani 1 1 d .
H26A H 0.3066 0.3910 0.2709 0.041 Uiso 1 1 calc R
C27 C 0.32373(19) 0.4729(4) 0.3807(2) 0.0407(9) Uani 1 1 d .
H27A H 0.3222 0.3994 0.4100 0.049 Uiso 1 1 calc R
C28 C 0.3348(2) 0.5833(4) 0.4196(2) 0.0457(10) Uani 1 1 d .
H28A H 0.3400 0.5863 0.4757 0.055 Uiso 1 1 calc R
C29 C 0.3385(2) 0.6910(4) 0.3779(2) 0.0440(9) Uani 1 1 d .
H29A H 0.3467 0.7671 0.4057 0.053 Uiso 1 1 calc R
C30 C 0.33025(18) 0.6884(3) 0.2956(2) 0.0359(8) Uani 1 1 d .
H30A H 0.3333 0.7619 0.2669 0.043 Uiso 1 1 calc R
C31 C 0.38810(17) 0.5954(3) 0.13359(19) 0.0293(7) Uani 1 1 d .
C32 C 0.44179(18) 0.6108(4) 0.1966(2) 0.0375(8) Uani 1 1 d .
H32A H 0.4371 0.6110 0.2497 0.045 Uiso 1 1 calc R
C33 C 0.50223(19) 0.6259(4) 0.1828(2) 0.0455(9) Uani 1 1 d .
H33A H 0.5389 0.6356 0.2265 0.055 Uiso 1 1 calc R
C34 C 0.5093(2) 0.6269(4) 0.1057(3) 0.0456(9) Uani 1 1 d .
H34A H 0.5506 0.6386 0.0962 0.055 Uiso 1 1 calc R
C35 C 0.4559(2) 0.6108(4) 0.0421(2) 0.0444(9) Uani 1 1 d .
H35A H 0.4606 0.6122 -0.0110 0.053 Uiso 1 1 calc R
C36 C 0.39595(18) 0.5927(4) 0.0559(2) 0.0372(8) Uani 1 1 d .
H36A H 0.3597 0.5784 0.0123 0.045 Uiso 1 1 calc R
C37 C 0.25371(17) 0.6823(3) 0.0975(2) 0.0350(8) Uani 1 1 d .
C38 C 0.2226(2) 0.7631(4) 0.1366(3) 0.0579(12) Uani 1 1 d .
H38A H 0.2294 0.7579 0.1928 0.069 Uiso 1 1 calc R
C39 C 0.1813(3) 0.8523(5) 0.0939(4) 0.0792(19) Uani 1 1 d .
H39A H 0.1600 0.9074 0.1214 0.095 Uiso 1 1 calc R
C40 C 0.1714(3) 0.8614(5) 0.0145(4) 0.0774(19) Uani 1 1 d .
H40A H 0.1435 0.9232 -0.0139 0.093 Uiso 1 1 calc R
C41 C 0.2019(2) 0.7805(6) -0.0258(4) 0.0769(19) Uani 1 1 d .
H41A H 0.1948 0.7869 -0.0820 0.092 Uiso 1 1 calc R
C42 C 0.2430(2) 0.6900(5) 0.0154(3) 0.0562(12) Uani 1 1 d .
H42A H 0.2635 0.6341 -0.0126 0.067 Uiso 1 1 calc R
P2 P 0.28934(7) 0.08427(11) 0.32984(7) 0.0508(3) Uani 1 1 d .
F1 F 0.3460(2) -0.0167(3) 0.3530(3) 0.1055(14) Uani 1 1 d .
F2 F 0.23798(18) 0.1891(4) 0.3123(3) 0.1048(14) Uani 1 1 d .
F3 F 0.33325(16) 0.1605(3) 0.2862(2) 0.0771(9) Uani 1 1 d .
F4 F 0.3284(2) 0.1549(4) 0.4100(2) 0.1067(14) Uani 1 1 d .
F5 F 0.2506(3) 0.0107(6) 0.3788(4) 0.148(2) Uani 1 1 d .
F6 F 0.2588(3) 0.0136(4) 0.2531(3) 0.1208(17) Uani 1 1 d .
O1 O 0.0320(5) 0.3486(9) -0.2748(6) 0.181(3) Uiso 1 1 d D
C44 C 0.0761(6) 0.5886(11) -0.2095(7) 0.149(4) Uiso 1 1 d D
C43 C 0.0726(9) 0.4457(14) -0.2345(11) 0.218(7) Uiso 1 1 d D

loop_
_atom_site_aniso_label
_atom_site_aniso_U_11
_atom_site_aniso_U_22
_atom_site_aniso_U_33
_atom_site_aniso_U_23
_atom_site_aniso_U_13
_atom_site_aniso_U_12
P1 0.0333(4) 0.0224(4) 0.0247(4) 0.0013(3) 0.0064(3) 0.0003(3)
C1 0.0359(17) 0.0243(16) 0.0269(15) 0.0010(12) 0.0075(13) -0.0002(13)
C2 0.0337(17) 0.0231(16) 0.0380(17) 0.0014(13) 0.0077(14) -0.0018(13)
C3 0.0345(18) 0.0319(18) 0.045(2) 0.0004(15) 0.0090(15) -0.0053(14)
C4 0.0398(19) 0.0266(17) 0.0395(18) -0.0047(14) 0.0101(15) -0.0039(14)
C5 0.0376(17) 0.0262(16) 0.0259(15) -0.0017(12) 0.0081(13) -0.0007(14)
C6 0.0323(16) 0.0275(16) 0.0254(15) 0.0010(12) 0.0067(12) -0.0028(13)
C7 0.0297(17) 0.0283(17) 0.057(2) 0.0014(16) 0.0122(16) -0.0038(14)
C8 0.038(2) 0.038(2) 0.062(3) 0.0054(19) 0.0034(18) -0.0020(17)
C9 0.036(2) 0.047(3) 0.096(4) 0.015(2) 0.007(2) 0.0051(19)
C10 0.048(3) 0.054(3) 0.121(5) 0.017(3) 0.035(3) 0.018(2)
C11 0.066(3) 0.062(3) 0.099(4) 0.012(3) 0.050(3) 0.011(3)
C12 0.045(2) 0.041(2) 0.067(3) 0.011(2) 0.023(2) 0.0063(18)
C13 0.037(2) 0.0288(19) 0.071(3) 0.0007(18) 0.0080(19) -0.0014(16)
C14 0.054(3) 0.044(2) 0.064(3) -0.001(2) -0.004(2) -0.003(2)
C15 0.060(3) 0.055(3) 0.084(4) -0.001(3) -0.020(3) -0.009(3)
C16 0.052(3) 0.055(3) 0.109(4) 0.000(3) -0.014(3) -0.006(2)
C17 0.049(3) 0.047(3) 0.141(5) 0.003(3) 0.030(3) -0.005(2)
C18 0.047(2) 0.046(3) 0.094(4) -0.008(2) 0.024(2) -0.012(2)
C19 0.0369(18) 0.0287(17) 0.0302(16) -0.0095(13) 0.0061(13) 0.0011(14)
C20 0.044(2) 0.0290(18) 0.046(2) -0.0077(15) 0.0080(16) -0.0002(15)
C21 0.052(2) 0.031(2) 0.065(3) -0.0093(18) 0.002(2) 0.0065(18)
C22 0.044(2) 0.047(3) 0.069(3) -0.029(2) 0.000(2) 0.0104(19)
C23 0.039(2) 0.061(3) 0.056(3) -0.021(2) 0.0140(19) -0.0013(19)
C24 0.043(2) 0.042(2) 0.0398(19) -0.0082(16) 0.0120(16) -0.0015(17)
C25 0.0354(17) 0.0297(17) 0.0261(15) 0.0003(12) 0.0094(13) 0.0031(13)
C26 0.0390(19) 0.0315(18) 0.0325(17) 0.0020(14) 0.0117(14) 0.0039(14)
C27 0.046(2) 0.043(2) 0.0353(18) 0.0107(16) 0.0148(16) 0.0059(17)
C28 0.054(2) 0.059(3) 0.0284(17) 0.0003(17) 0.0165(16) 0.0059(19)
C29 0.053(2) 0.046(2) 0.0333(18) -0.0101(16) 0.0102(16) 0.0055(18)
C30 0.046(2) 0.0316(18) 0.0311(17) -0.0018(14) 0.0113(15) 0.0051(15)
C31 0.0355(17) 0.0229(15) 0.0296(16) 0.0021(12) 0.0085(13) -0.0001(13)
C32 0.0387(19) 0.042(2) 0.0299(17) 0.0007(15) 0.0058(14) -0.0011(16)
C33 0.036(2) 0.052(2) 0.044(2) 0.0014(18) 0.0016(16) 0.0014(18)
C34 0.038(2) 0.043(2) 0.059(2) 0.0090(19) 0.0181(18) 0.0071(17)
C35 0.051(2) 0.050(2) 0.0363(19) 0.0102(17) 0.0183(17) 0.0101(19)
C36 0.0377(19) 0.045(2) 0.0282(16) 0.0039(15) 0.0065(14) 0.0012(16)
C37 0.0316(17) 0.0275(17) 0.0433(19) 0.0068(14) 0.0045(14) -0.0032(14)
C38 0.058(3) 0.045(2) 0.060(3) -0.012(2) -0.005(2) 0.018(2)
C39 0.063(3) 0.044(3) 0.111(5) -0.012(3) -0.015(3) 0.021(2)
C40 0.046(3) 0.043(3) 0.121(5) 0.034(3) -0.020(3) 0.000(2)
C41 0.044(3) 0.103(5) 0.076(3) 0.059(3) 0.002(2) -0.001(3)
C42 0.040(2) 0.082(3) 0.048(2) 0.028(2) 0.0109(18) 0.011(2)
P2 0.0714(8) 0.0403(6) 0.0433(6) 0.0036(4) 0.0192(5) -0.0008(5)
F1 0.112(3) 0.0476(19) 0.137(4) 0.016(2) -0.006(3) 0.0070(19)
F2 0.067(2) 0.089(3) 0.166(4) 0.013(3) 0.042(2) 0.021(2)
F3 0.077(2) 0.068(2) 0.094(2) 0.0233(17) 0.0347(18) 0.0065(16)
F4 0.134(4) 0.114(3) 0.068(2) -0.029(2) 0.018(2) -0.008(3)
F5 0.149(4) 0.154(5) 0.163(5) 0.058(4) 0.077(4) -0.041(4)
F6 0.146(4) 0.108(3) 0.086(3) -0.036(2) -0.012(3) -0.030(3)

loop_
_atom_type_symbol
_atom_type_description
_atom_type_scat_dispersion_real
_atom_type_scat_dispersion_imag
_atom_type_scat_source
C C 0.0033 0.0016 'International Tables Vol C Tables 4.2.6.8 and 6.1.1.4'
H H 0.0000 0.0000 'International Tables Vol C Tables 4.2.6.8 and 6.1.1.4'
O O 0.0106 0.0060 'International Tables Vol C Tables 4.2.6.8 and 6.1.1.4'
F F 0.0171 0.0103 'International Tables Vol C Tables 4.2.6.8 and 6.1.1.4'
P P 0.1023 0.0942 'International Tables Vol C Tables 4.2.6.8 and 6.1.1.4'

loop_
_geom_angle_atom_site_label_1
_geom_angle_atom_site_label_2
_geom_angle_atom_site_label_3
_geom_angle
C25 P1 C1 110.10(15)
C25 P1 C37 111.62(17)
C1 P1 C37 112.50(16)
C25 P1 C31 107.46(16)
C1 P1 C31 105.79(16)
C37 P1 C31 109.08(16)
C6 C1 C2 120.9(3)
C6 C1 P1 115.1(3)
C2 C1 P1 124.1(3)
C1 C2 C3 118.4(3)
C1 C2 C7 121.7(3)
C3 C2 C7 119.9(3)
C4 C3 C2 119.2(3)
C4 C3 C13 118.0(3)
C2 C3 C13 122.7(3)
C5 C4 C3 122.1(3)
C4 C5 C6 118.1(3)
C4 C5 C19 121.3(3)
C6 C5 C19 120.5(3)
C5 C6 C1 120.8(3)
C12 C7 C8 119.2(4)
C12 C7 C2 119.6(4)
C8 C7 C2 121.2(4)
C9 C8 C7 119.7(5)
C10 C9 C8 120.6(5)
C9 C10 C11 120.2(5)
C10 C11 C12 119.7(5)
C7 C12 C11 120.5(5)
C18 C13 C14 118.9(4)
C18 C13 C3 121.9(4)
C14 C13 C3 119.2(4)
C15 C14 C13 121.0(5)
C16 C15 C14 119.8(6)
C15 C16 C17 120.8(5)
C16 C17 C18 120.0(6)
C13 C18 C17 119.5(6)
C24 C19 C20 119.5(3)
C24 C19 C5 120.6(3)
C20 C19 C5 119.9(3)
C21 C20 C19 119.5(4)
C22 C21 C20 120.4(4)
C21 C22 C23 120.3(4)
C22 C23 C24 119.8(4)
C23 C24 C19 120.5(4)
C26 C25 C30 120.6(3)
C26 C25 P1 119.5(3)
C30 C25 P1 119.8(3)
C25 C26 C27 119.5(3)
C28 C27 C26 120.2(4)
C27 C28 C29 120.6(3)
C28 C29 C30 120.5(4)
C29 C30 C25 118.6(3)
C32 C31 C36 119.0(3)
C32 C31 P1 121.3(3)
C36 C31 P1 119.6(3)
C33 C32 C31 120.5(3)
C34 C33 C32 120.0(4)
C33 C34 C35 119.9(4)
C36 C35 C34 120.0(4)
C35 C36 C31 120.4(3)
C38 C37 C42 119.3(4)
C38 C37 P1 121.9(3)
C42 C37 P1 118.8(3)
C37 C38 C39 120.2(5)
C40 C39 C38 120.8(6)
C39 C40 C41 119.7(4)
C40 C41 C42 120.6(5)
C37 C42 C41 119.3(5)
F6 P2 F5 92.6(3)
F6 P2 F2 93.9(3)
F5 P2 F2 92.0(3)
F6 P2 F3 91.4(3)
F5 P2 F3 175.5(3)
F2 P2 F3 90.0(2)
F6 P2 F1 90.4(3)
F5 P2 F1 89.2(3)
F2 P2 F1 175.4(2)
F3 P2 F1 88.5(2)
F6 P2 F4 174.5(3)
F5 P2 F4 90.5(3)
F2 P2 F4 90.6(3)
F3 P2 F4 85.4(2)
F1 P2 F4 85.0(2)
O1 C43 C44 145.3(15)

loop_
_geom_bond_atom_site_label_1
_geom_bond_atom_site_label_2
_geom_bond_distance
P1 C25 1.793(3)
P1 C1 1.804(3)
P1 C37 1.806(4)
P1 C31 1.809(3)
C1 C6 1.394(5)
C1 C2 1.396(5)
C2 C3 1.410(5)
C2 C7 1.495(5)
C3 C4 1.396(5)
C3 C13 1.495(5)
C4 C5 1.386(5)
C5 C6 1.387(5)
C5 C19 1.480(5)
C7 C12 1.374(6)
C7 C8 1.395(6)
C8 C9 1.390(6)
C9 C10 1.359(8)
C10 C11 1.380(9)
C11 C12 1.390(6)
C13 C18 1.374(7)
C13 C14 1.388(7)
C14 C15 1.382(7)
C15 C16 1.354(9)
C16 C17 1.363(9)
C17 C18 1.412(8)
C19 C24 1.389(5)
C19 C20 1.393(5)
C20 C21 1.391(6)
C21 C22 1.378(7)
C22 C23 1.379(7)
C23 C24 1.382(6)
C25 C26 1.386(5)
C25 C30 1.402(5)
C26 C27 1.397(5)
C27 C28 1.366(6)
C28 C29 1.388(6)
C29 C30 1.391(5)
C31 C32 1.383(5)
C31 C36 1.397(5)
C32 C33 1.384(6)
C33 C34 1.381(6)
C34 C35 1.386(6)
C35 C36 1.377(6)
C37 C38 1.377(6)
C37 C42 1.385(6)
C38 C39 1.393(7)
C39 C40 1.341(10)
C40 C41 1.384(10)
C41 C42 1.391(7)
P2 F6 1.532(4)
P2 F5 1.549(4)
P2 F2 1.559(4)
P2 F3 1.581(3)
P2 F1 1.610(4)
P2 F4 1.623(4)
O1 C43 1.433(13)
C44 C43 1.607(14)
